data_7118422
loop_
_publ_author_name
'Brennan, Bradley J.'
'Chen, Jeffrey'
'Rudshteyn, Benjamin'
'Chaudhuri, Subhajyoti'
'Mercado, Brandon Q.'
'Batista, Victor S.'
'Crabtree, Robert H.'
'Brudvig, Gary W.'

_publ_section_title
;
 Molecular titanium-hydroxamate complexes as models for TiO2 surface
 binding.
;
_journal_issue 14
_journal_name_full 'Chemical communications (Cambridge, England)'
_journal_page_first 2972
_journal_page_last 2975
_journal_paper_doi 10.1039/c5cc09857b
_journal_volume 52
_journal_year 2016
_chemical_formula_moiety 'C18 H22 N2 O8 Ti'
_chemical_formula_sum 'C18 H22 N2 O8 Ti'
_chemical_formula_weight 442.27
_space_group_crystal_system monoclinic
_space_group_IT_number 14
_space_group_name_Hall '-P 2yn'
_space_group_name_H-M_alt 'P 1 21/n 1'
_symmetry_space_group_name_Hall '-P 2yn'
_symmetry_space_group_name_H-M 'P 1 21/n 1'
_atom_sites_solution_hydrogens mixed
_atom_sites_solution_primary direct
_atom_sites_solution_secondary difmap
_audit_creation_method SHELXL-2014/7
_audit_update_record
;
2015-05-25 deposited with the CCDC.
2016-01-12 downloaded from the CCDC.
;
_cell_angle_alpha 90
_cell_angle_beta 113.016(8)
_cell_angle_gamma 90
_cell_formula_units_Z 4
_cell_length_a 10.9669(3)
_cell_length_b 14.7049(4)
_cell_length_c 13.0353(9)
_cell_measurement_reflns_used 15332
_cell_measurement_temperature 93(2)
_cell_measurement_theta_max 25.4
_cell_measurement_theta_min 3.1
_cell_volume 1934.82(19)
_computing_cell_refinement 'CrystalClear-SM Expert 2.0 r15 (Rigaku, 2011)'
_computing_data_collection 'CrystalClear-SM Expert 2.0 r15 (Rigaku, 2011)'
_computing_data_reduction 'CrystalClear-SM Expert 2.0 r15 (Rigaku, 2011)'
_computing_molecular_graphics
;
Dolomanov, O.V.; Bourhis, L.J.; Gildea, R.J.; Howard, J.A.K.; Puschmann, H., 
OLEX2: A complete structure solution, refinement and analysis program
(2009). J. Appl. Cryst., 42, 339-341.
;
_computing_publication_material 'SHELXL-2013 (Sheldrick, 2013)'
_computing_structure_refinement 'SHELXL-2014/7 (Sheldrick, 2014)'
_computing_structure_solution 'SHELXS-2013 (Sheldrick, 2013)'
_diffrn_ambient_temperature 93(2)
_diffrn_detector_area_resol_mean 10
_diffrn_measured_fraction_theta_full 0.998
_diffrn_measured_fraction_theta_max 0.998
_diffrn_measurement_device_type 'Rigaku R-AXIS RAPID imaging plate'
_diffrn_measurement_method \w
_diffrn_radiation_type MoK\a
_diffrn_radiation_wavelength 0.71075
_diffrn_reflns_av_R_equivalents 0.0494
_diffrn_reflns_av_unetI/netI 0.0311
_diffrn_reflns_laue_measured_fraction_full 0.998
_diffrn_reflns_laue_measured_fraction_max 0.998
_diffrn_reflns_limit_h_max 13
_diffrn_reflns_limit_h_min -13
_diffrn_reflns_limit_k_max 17
_diffrn_reflns_limit_k_min -17
_diffrn_reflns_limit_l_max 15
_diffrn_reflns_limit_l_min -15
_diffrn_reflns_number 21555
_diffrn_reflns_point_group_measured_fraction_full 0.998
_diffrn_reflns_point_group_measured_fraction_max 0.998
_diffrn_reflns_theta_full 25.242
_diffrn_reflns_theta_max 25.348
_diffrn_reflns_theta_min 3.104
_diffrn_source 'Sealed Tube'
_exptl_absorpt_coefficient_mu 0.492
_exptl_absorpt_correction_T_max 0.962
_exptl_absorpt_correction_T_min 0.824
_exptl_absorpt_correction_type multi-scan
_exptl_absorpt_process_details 'Jacobson, R. (1998) Private Communication'
_exptl_crystal_colour Colorless
_exptl_crystal_density_diffrn 1.518
_exptl_crystal_density_method 'not measured'
_exptl_crystal_description Block
_exptl_crystal_F_000 920
_exptl_crystal_size_max 0.150
_exptl_crystal_size_mid 0.150
_exptl_crystal_size_min 0.080
_refine_diff_density_max 0.538
_refine_diff_density_min -0.346
_refine_diff_density_rms 0.069
_refine_ls_extinction_method none
_refine_ls_goodness_of_fit_ref 1.056
_refine_ls_hydrogen_treatment mixed
_refine_ls_matrix_type full
_refine_ls_number_parameters 305
_refine_ls_number_reflns 3533
_refine_ls_number_restraints 10
_refine_ls_restrained_S_all 1.056
_refine_ls_R_factor_all 0.0516
_refine_ls_R_factor_gt 0.0384
_refine_ls_shift/su_max 0.000
_refine_ls_shift/su_mean 0.000
_refine_ls_structure_factor_coef Fsqd
_refine_ls_weighting_details 'w=1/[\s^2^(Fo^2^)+(0.0495P)^2^+1.6092P] where P=(Fo^2^+2Fc^2^)/3'
_refine_ls_weighting_scheme calc
_refine_ls_wR_factor_gt 0.0943
_refine_ls_wR_factor_ref 0.1021
_reflns_Friedel_coverage 0.000
_reflns_number_gt 2877
_reflns_number_total 3533
_reflns_threshold_expression 'I > 2\s(I)'
_cod_data_source_file c5cc09857b2.cif
_cod_data_source_block spider-15007
_cod_depositor_comments 'Adding full bibliography for 7118422--7118424.cif.'
_cod_database_code 7118422
_shelx_shelxl_version_number 2014/7
_shelx_space_group_comment
; 
The symmetry employed for this shelxl refinement is uniquely defined 
by the following loop, which should always be used as a source of 
symmetry information in preference to the above space-group names. 
They are only intended as comments. 
;
_shelx_estimated_absorpt_t_min 0.930
_shelx_estimated_absorpt_t_max 0.962

loop_
_space_group_symop_operation_xyz
'x, y, z'
'-x+1/2, y+1/2, -z+1/2'
'-x, -y, -z'
'x-1/2, -y-1/2, z-1/2'

loop_
_atom_site_label
_atom_site_type_symbol
_atom_site_fract_x
_atom_site_fract_y
_atom_site_fract_z
_atom_site_U_iso_or_equiv
_atom_site_adp_type
_atom_site_occupancy
_atom_site_site_symmetry_order
_atom_site_calc_flag
_atom_site_refinement_flags_posn
_atom_site_refinement_flags_adp
_atom_site_refinement_flags_occupancy
_atom_site_disorder_assembly
_atom_site_disorder_group
Ti1 Ti 0.38015(4) 0.50713(3) 0.26592(3) 0.01399(14) Uani 1 1 d . . . . .
O1 O 0.54099(15) 0.53034(10) 0.39968(13) 0.0159(3) Uani 1 1 d . . . . .
O2 O 0.33124(15) 0.62159(10) 0.33843(13) 0.0171(4) Uani 1 1 d . . . . .
H2 H 0.152(3) 0.5968(17) 0.001(2) 0.014(6) Uiso 1 1 d . . . . .
O3 O 0.21455(14) 0.52448(10) 0.13173(12) 0.0152(3) Uani 1 1 d . . . . .
O4 O 0.42957(15) 0.60527(11) 0.17513(13) 0.0183(4) Uani 1 1 d . . . . .
O5 O 0.28091(15) 0.43269(10) 0.32009(13) 0.0156(3) Uani 1 1 d . . . . .
O6 O 0.01085(17) 0.41335(12) 0.13039(14) 0.0207(4) Uani 1 1 d D . . . .
H6 H 0.067(3) 0.438(2) 0.124(3) 0.037(10) Uiso 1 1 d D . . . .
O7 O 0.47048(15) 0.42119(11) 0.22915(13) 0.0183(4) Uani 1 1 d . . . . .
O8A O 0.7539(2) 0.45501(18) 0.3581(3) 0.0297(6) Uani 0.7 1 d D . P A 1
H8A H 0.710(4) 0.470(3) 0.384(4) 0.044 Uiso 0.7 1 d D U P . .
O8B O 0.6164(9) 0.4839(6) 0.1008(8) 0.061(2) Uani 0.3 1 d . U P B 2
H8B H 0.6617 0.5272 0.0924 0.092 Uiso 0.3 1 calc R U P B 2
N1 N 0.53512(19) 0.60313(13) 0.46376(16) 0.0155(4) Uani 1 1 d . . . . .
H1 H 0.598(3) 0.6046(19) 0.533(3) 0.033(8) Uiso 1 1 d . . . . .
N2 N 0.22044(19) 0.59097(13) 0.05991(16) 0.0147(4) Uani 1 1 d . . . . .
C1 C 0.4222(2) 0.64731(15) 0.42937(18) 0.0160(5) Uani 1 1 d . . . . .
C2 C 0.4068(2) 0.72608(15) 0.49433(19) 0.0160(5) Uani 1 1 d . . . . .
C3 C 0.5078(2) 0.75360(16) 0.5933(2) 0.0192(5) Uani 1 1 d . . . . .
H3 H 0.5892 0.7212 0.6213 0.023 Uiso 1 1 calc R U . . .
C4 C 0.4898(2) 0.82820(16) 0.6510(2) 0.0205(5) Uani 1 1 d . . . . .
H4 H 0.5591 0.8470 0.7183 0.025 Uiso 1 1 calc R U . . .
C5 C 0.3700(2) 0.87554(16) 0.6104(2) 0.0209(5) Uani 1 1 d . . . . .
H5 H 0.3573 0.9263 0.6502 0.025 Uiso 1 1 calc R U . . .
C6 C 0.2698(2) 0.84820(16) 0.5116(2) 0.0204(5) Uani 1 1 d . . . . .
H6A H 0.1884 0.8806 0.4838 0.025 Uiso 1 1 calc R U . . .
C7 C 0.2872(2) 0.77407(16) 0.45324(19) 0.0185(5) Uani 1 1 d . . . . .
H7 H 0.2181 0.7559 0.3855 0.022 Uiso 1 1 calc R U . . .
C8 C 0.3344(2) 0.63241(15) 0.08697(18) 0.0143(5) Uani 1 1 d . . . . .
C9 C 0.3514(2) 0.70853(15) 0.02028(18) 0.0140(5) Uani 1 1 d . . . . .
C10 C 0.4785(2) 0.74404(15) 0.04775(19) 0.0170(5) Uani 1 1 d . . . . .
H10 H 0.5518 0.7181 0.1070 0.020 Uiso 1 1 calc R U . . .
C11 C 0.4975(2) 0.81717(16) -0.0114(2) 0.0206(5) Uani 1 1 d . . . . .
H11 H 0.5840 0.8411 0.0073 0.025 Uiso 1 1 calc R U . . .
C12 C 0.3909(2) 0.85576(16) -0.0981(2) 0.0210(5) Uani 1 1 d . . . . .
H12 H 0.4045 0.9060 -0.1381 0.025 Uiso 1 1 calc R U . . .
C13 C 0.2642(2) 0.82069(16) -0.1260(2) 0.0199(5) Uani 1 1 d . . . . .
H13 H 0.1914 0.8466 -0.1856 0.024 Uiso 1 1 calc R U . . .
C14 C 0.2442(2) 0.74788(15) -0.06676(19) 0.0166(5) Uani 1 1 d . . . . .
H14 H 0.1574 0.7246 -0.0853 0.020 Uiso 1 1 calc R U . . .
C15 C 0.1553(2) 0.43781(16) 0.3276(2) 0.0194(5) Uani 1 1 d . . . . .
H15A H 0.1237 0.5015 0.3165 0.023 Uiso 1 1 calc R U . . .
H15B H 0.1640 0.4185 0.4030 0.023 Uiso 1 1 calc R U . . .
C16 C 0.0553(2) 0.37787(17) 0.24132(19) 0.0214(5) Uani 1 1 d . . . . .
H16A H 0.0954 0.3173 0.2430 0.026 Uiso 1 1 calc R U . . .
H16B H -0.0222 0.3696 0.2614 0.026 Uiso 1 1 calc R U . . .
C17A C 0.5712(5) 0.3986(4) 0.1935(4) 0.0207(11) Uani 0.7 1 d . . P A 1
H17A H 0.5855 0.4497 0.1499 0.025 Uiso 0.7 1 calc R U P A 1
H17B H 0.5443 0.3447 0.1442 0.025 Uiso 0.7 1 calc R U P A 1
C18A C 0.6991(3) 0.3782(2) 0.2919(3) 0.0157(7) Uani 0.7 1 d . . P A 1
H18A H 0.6821 0.3309 0.3386 0.019 Uiso 0.7 1 calc R U P A 1
H18B H 0.7643 0.3535 0.2640 0.019 Uiso 0.7 1 calc R U P A 1
C17B C 0.5995(14) 0.3794(10) 0.2362(12) 0.030(3) Uani 0.3 1 d . U P B 2
H17C H 0.6467 0.3530 0.3113 0.036 Uiso 0.3 1 calc R U P B 2
H17D H 0.5810 0.3297 0.1809 0.036 Uiso 0.3 1 calc R U P B 2
C18B C 0.6817(12) 0.4467(8) 0.2152(10) 0.049(3) Uani 0.3 1 d . U P B 2
H18C H 0.7676 0.4190 0.2242 0.059 Uiso 0.3 1 calc R U P B 2
H18D H 0.6995 0.4966 0.2701 0.059 Uiso 0.3 1 calc R U P B 2

loop_
_atom_site_aniso_label
_atom_site_aniso_U_11
_atom_site_aniso_U_22
_atom_site_aniso_U_33
_atom_site_aniso_U_23
_atom_site_aniso_U_13
_atom_site_aniso_U_12
Ti1 0.0100(2) 0.0159(2) 0.0123(2) 0.00133(16) 0.00024(16) -0.00087(16)
O1 0.0134(8) 0.0156(8) 0.0147(8) -0.0012(6) 0.0011(6) -0.0001(6)
O2 0.0133(8) 0.0180(8) 0.0139(8) 0.0005(6) -0.0013(6) 0.0004(6)
O3 0.0131(8) 0.0170(8) 0.0118(8) 0.0038(6) 0.0009(6) -0.0024(6)
O4 0.0118(8) 0.0222(8) 0.0152(8) 0.0046(7) -0.0009(7) -0.0021(7)
O5 0.0109(8) 0.0176(8) 0.0147(8) 0.0020(6) 0.0010(6) 0.0000(6)
O6 0.0142(9) 0.0283(10) 0.0146(9) 0.0051(7) 0.0003(7) -0.0053(8)
O7 0.0131(8) 0.0220(9) 0.0175(8) -0.0014(7) 0.0036(7) 0.0007(7)
O8A 0.0112(12) 0.0218(13) 0.0503(18) -0.0190(12) 0.0059(12) -0.0022(10)
O8B 0.065(5) 0.062(5) 0.069(5) 0.021(4) 0.039(4) 0.010(4)
N1 0.0142(10) 0.0154(10) 0.0126(10) 0.0005(8) 0.0005(8) -0.0015(8)
N2 0.0124(10) 0.0173(10) 0.0113(10) 0.0028(8) 0.0011(8) 0.0004(8)
C1 0.0137(11) 0.0182(11) 0.0137(12) 0.0056(9) 0.0028(9) -0.0029(9)
C2 0.0157(11) 0.0160(11) 0.0150(12) 0.0036(9) 0.0047(9) -0.0023(9)
C3 0.0163(12) 0.0169(11) 0.0220(13) 0.0037(10) 0.0049(10) -0.0002(9)
C4 0.0207(12) 0.0192(12) 0.0170(12) 0.0000(10) 0.0024(10) -0.0037(10)
C5 0.0258(13) 0.0149(11) 0.0235(13) 0.0016(10) 0.0115(11) 0.0001(10)
C6 0.0176(12) 0.0214(12) 0.0212(13) 0.0038(10) 0.0062(10) 0.0023(10)
C7 0.0149(12) 0.0226(12) 0.0158(12) 0.0035(10) 0.0035(9) -0.0024(10)
C8 0.0118(11) 0.0162(11) 0.0137(11) -0.0029(9) 0.0036(9) 0.0017(9)
C9 0.0158(11) 0.0150(11) 0.0118(11) -0.0033(9) 0.0060(9) 0.0001(9)
C10 0.0169(12) 0.0174(11) 0.0161(12) -0.0013(9) 0.0057(10) 0.0019(9)
C11 0.0195(12) 0.0204(12) 0.0246(13) -0.0021(10) 0.0117(10) -0.0032(10)
C12 0.0283(13) 0.0160(12) 0.0230(13) 0.0022(10) 0.0147(11) 0.0025(10)
C13 0.0233(12) 0.0173(12) 0.0188(12) 0.0008(10) 0.0079(10) 0.0048(10)
C14 0.0160(12) 0.0161(11) 0.0164(12) -0.0015(9) 0.0050(10) 0.0017(9)
C15 0.0140(12) 0.0261(13) 0.0167(12) 0.0022(10) 0.0044(9) -0.0009(10)
C16 0.0149(12) 0.0286(13) 0.0170(12) 0.0055(10) 0.0022(10) -0.0047(10)
C17A 0.010(2) 0.036(3) 0.013(3) -0.001(2) 0.002(2) 0.007(2)
C18A 0.0076(17) 0.0169(17) 0.0192(18) -0.0056(13) 0.0016(15) 0.0019(13)
C17B 0.032(9) 0.028(6) 0.030(8) -0.001(5) 0.015(7) 0.011(5)
C18B 0.050(6) 0.043(5) 0.058(6) -0.005(5) 0.025(5) 0.001(5)

loop_
_atom_type_symbol
_atom_type_description
_atom_type_scat_dispersion_real
_atom_type_scat_dispersion_imag
_atom_type_scat_source
C C 0.0033 0.0016 'International Tables Vol C Tables 4.2.6.8 and 6.1.1.4'
H H 0.0000 0.0000 'International Tables Vol C Tables 4.2.6.8 and 6.1.1.4'
N N 0.0061 0.0033 'International Tables Vol C Tables 4.2.6.8 and 6.1.1.4'
O O 0.0106 0.0060 'International Tables Vol C Tables 4.2.6.8 and 6.1.1.4'
Ti Ti 0.2776 0.4457 'International Tables Vol C Tables 4.2.6.8 and 6.1.1.4'

loop_
_geom_angle_atom_site_label_1
_geom_angle_atom_site_label_2
_geom_angle_atom_site_label_3
_geom_angle
O7 Ti1 O5 98.83(7)
O7 Ti1 O1 87.78(7)
O5 Ti1 O1 102.71(7)
O7 Ti1 O3 105.50(7)
O5 Ti1 O3 86.61(6)
O1 Ti1 O3 162.58(7)
O7 Ti1 O4 92.48(7)
O5 Ti1 O4 161.41(7)
O1 Ti1 O4 92.37(6)
O3 Ti1 O4 76.13(6)
O7 Ti1 O2 162.84(7)
O5 Ti1 O2 90.60(7)
O1 Ti1 O2 76.12(6)
O3 Ti1 O2 89.25(6)
O4 Ti1 O2 82.44(7)
N1 O1 Ti1 115.80(12)
C1 O2 Ti1 114.34(14)
N2 O3 Ti1 114.96(12)
C8 O4 Ti1 115.34(14)
C15 O5 Ti1 136.04(14)
C16 O6 H6 109(3)
C17A O7 Ti1 148.6(3)
C17B O7 Ti1 151.3(6)
C18A O8A H8A 109(4)
C18B O8B H8B 109.5
C1 N1 O1 116.11(18)
C1 N1 H1 126.1(19)
O1 N1 H1 115.2(19)
C8 N2 O3 116.26(18)
C8 N2 H2 127.8(17)
O3 N2 H2 115.7(17)
O2 C1 N1 117.6(2)
O2 C1 C2 122.8(2)
N1 C1 C2 119.7(2)
C3 C2 C7 119.7(2)
C3 C2 C1 121.9(2)
C7 C2 C1 118.3(2)
C4 C3 C2 120.1(2)
C4 C3 H3 119.9
C2 C3 H3 119.9
C3 C4 C5 120.1(2)
C3 C4 H4 120.0
C5 C4 H4 120.0
C6 C5 C4 119.7(2)
C6 C5 H5 120.2
C4 C5 H5 120.2
C7 C6 C5 120.6(2)
C7 C6 H6A 119.7
C5 C6 H6A 119.7
C6 C7 C2 119.8(2)
C6 C7 H7 120.1
C2 C7 H7 120.1
O4 C8 N2 117.1(2)
O4 C8 C9 121.4(2)
N2 C8 C9 121.5(2)
C10 C9 C14 119.4(2)
C10 C9 C8 118.5(2)
C14 C9 C8 122.2(2)
C11 C10 C9 119.9(2)
C11 C10 H10 120.0
C9 C10 H10 120.0
C10 C11 C12 120.5(2)
C10 C11 H11 119.8
C12 C11 H11 119.8
C13 C12 C11 119.9(2)
C13 C12 H12 120.1
C11 C12 H12 120.1
C14 C13 C12 120.0(2)
C14 C13 H13 120.0
C12 C13 H13 120.0
C13 C14 C9 120.3(2)
C13 C14 H14 119.8
C9 C14 H14 119.8
O5 C15 C16 111.02(19)
O5 C15 H15A 109.4
C16 C15 H15A 109.4
O5 C15 H15B 109.4
C16 C15 H15B 109.4
H15A C15 H15B 108.0
O6 C16 C15 113.65(19)
O6 C16 H16A 108.8
C15 C16 H16A 108.8
O6 C16 H16B 108.8
C15 C16 H16B 108.8
H16A C16 H16B 107.7
O7 C17A C18A 110.9(4)
O7 C17A H17A 109.5
C18A C17A H17A 109.5
O7 C17A H17B 109.5
C18A C17A H17B 109.5
H17A C17A H17B 108.1
O8A C18A C17A 113.2(3)
O8A C18A H18A 108.9
C17A C18A H18A 108.9
O8A C18A H18B 108.9
C17A C18A H18B 108.9
H18A C18A H18B 107.8
C18B C17B O7 110.5(10)
C18B C17B H17C 109.5
O7 C17B H17C 109.5
C18B C17B H17D 109.5
O7 C17B H17D 109.5
H17C C17B H17D 108.1
C17B C18B O8B 110.7(10)
C17B C18B H18C 109.5
O8B C18B H18C 109.5
C17B C18B H18D 109.5
O8B C18B H18D 109.5
H18C C18B H18D 108.1

loop_
_geom_bond_atom_site_label_1
_geom_bond_atom_site_label_2
_geom_bond_distance
Ti1 O7 1.7831(16)
Ti1 O5 1.8661(16)
Ti1 O1 1.9654(16)
Ti1 O3 1.9847(15)
Ti1 O4 2.0685(16)
Ti1 O2 2.1001(16)
O1 N1 1.375(2)
O2 C1 1.273(3)
O3 N2 1.372(2)
O4 C8 1.277(3)
O5 C15 1.421(3)
O6 C16 1.432(3)
O6 H6 0.75(3)
O7 C17A 1.396(6)
O7 C17B 1.513(15)
O8A C18A 1.405(4)
O8A H8A 0.73(3)
O8B C18B 1.484(14)
O8B H8B 0.8400
N1 C1 1.312(3)
N1 H1 0.90(3)
N2 C8 1.309(3)
N2 H2 0.84(3)
C1 C2 1.483(3)
C2 C3 1.391(3)
C2 C7 1.399(3)
C3 C4 1.388(3)
C3 H3 0.9500
C4 C5 1.395(3)
C4 H4 0.9500
C5 C6 1.385(3)
C5 H5 0.9500
C6 C7 1.385(3)
C6 H6A 0.9500
C7 H7 0.9500
C8 C9 1.473(3)
C9 C10 1.398(3)
C9 C14 1.400(3)
C10 C11 1.386(3)
C10 H10 0.9500
C11 C12 1.390(3)
C11 H11 0.9500
C12 C13 1.390(3)
C12 H12 0.9500
C13 C14 1.386(3)
C13 H13 0.9500
C14 H14 0.9500
C15 C16 1.510(3)
C15 H15A 0.9900
C15 H15B 0.9900
C16 H16A 0.9900
C16 H16B 0.9900
C17A C18A 1.515(5)
C17A H17A 0.9900
C17A H17B 0.9900
C18A H18A 0.9900
C18A H18B 0.9900
C17B C18B 1.435(18)
C17B H17C 0.9900
C17B H17D 0.9900
C18B H18C 0.9900
C18B H18D 0.9900

loop_
_geom_hbond_atom_site_label_D
_geom_hbond_atom_site_label_H
_geom_hbond_atom_site_label_A
_geom_hbond_distance_DH
_geom_hbond_distance_HA
_geom_hbond_distance_DA
_geom_hbond_angle_DHA
_geom_hbond_site_symmetry_A
N2 H2 O6 0.84(3) 1.94(3) 2.770(3) 169(2) 3_565
O6 H6 O3 0.75(3) 2.03(3) 2.762(2) 167(3) .
O8A H8A O1 0.73(3) 2.13(4) 2.822(3) 158(5) .
N1 H1 O5 0.90(3) 1.94(3) 2.800(2) 162(3) 3_666

loop_
_geom_torsion_atom_site_label_1
_geom_torsion_atom_site_label_2
_geom_torsion_atom_site_label_3
_geom_torsion_atom_site_label_4
_geom_torsion
O7 Ti1 O5 C15 -151.2(2)
O1 Ti1 O5 C15 119.1(2)
O3 Ti1 O5 C15 -46.0(2)
O4 Ti1 O5 C15 -24.4(3)
O2 Ti1 O5 C15 43.2(2)
O5 Ti1 O7 C17A -172.0(4)
O1 Ti1 O7 C17A -69.5(4)
O3 Ti1 O7 C17A 99.1(4)
O4 Ti1 O7 C17A 22.8(4)
O2 Ti1 O7 C17A -49.4(5)
O5 Ti1 O7 C17B -125.2(11)
O1 Ti1 O7 C17B -22.7(11)
O3 Ti1 O7 C17B 145.9(11)
O4 Ti1 O7 C17B 69.6(11)
O2 Ti1 O7 C17B -2.6(12)
Ti1 O1 N1 C1 1.3(2)
Ti1 O3 N2 C8 1.9(2)
Ti1 O2 C1 N1 2.9(3)
Ti1 O2 C1 C2 -179.26(16)
O1 N1 C1 O2 -2.8(3)
O1 N1 C1 C2 179.27(18)
O2 C1 C2 C3 -179.6(2)
N1 C1 C2 C3 -1.8(3)
O2 C1 C2 C7 -0.3(3)
N1 C1 C2 C7 177.5(2)
C7 C2 C3 C4 0.1(3)
C1 C2 C3 C4 179.4(2)
C2 C3 C4 C5 0.4(3)
C3 C4 C5 C6 -0.6(4)
C4 C5 C6 C7 0.3(4)
C5 C6 C7 C2 0.2(3)
C3 C2 C7 C6 -0.4(3)
C1 C2 C7 C6 -179.7(2)
Ti1 O4 C8 N2 -4.9(3)
Ti1 O4 C8 C9 173.65(15)
O3 N2 C8 O4 2.1(3)
O3 N2 C8 C9 -176.45(18)
O4 C8 C9 C10 7.5(3)
N2 C8 C9 C10 -174.1(2)
O4 C8 C9 C14 -170.5(2)
N2 C8 C9 C14 8.0(3)
C14 C9 C10 C11 -0.4(3)
C8 C9 C10 C11 -178.3(2)
C9 C10 C11 C12 0.1(3)
C10 C11 C12 C13 -0.2(4)
C11 C12 C13 C14 0.6(3)
C12 C13 C14 C9 -0.9(3)
C10 C9 C14 C13 0.7(3)
C8 C9 C14 C13 178.6(2)
Ti1 O5 C15 C16 104.6(2)
O5 C15 C16 O6 -73.8(3)
Ti1 O7 C17A C18A 94.3(5)
O7 C17A C18A O8A -67.2(5)
Ti1 O7 C17B C18B -50.2(17)
O7 C17B C18B O8B -62.2(13)
